data_7013597
loop_
_publ_author_name
'Kilian, Petr'
'Slawin, Alexandra M. Z.'
'Woollins, J. Derek'

_publ_section_title
;
 A structural study of 1,8-bis(dimethyl phosphonito) naphthalene and
 related crowded chalcogeno derivatives
;
_journal_issue 20
_journal_name_full 'Dalton Transactions'
_journal_page_first 3876
_journal_paper_doi 10.1039/b310392g
_journal_year 2003
_chemical_formula_sum 'C14 H18 O4 P2 S Se'
_chemical_formula_weight 423.24
_chemical_name_systematic
;
?
;
_space_group_IT_number 2
_symmetry_cell_setting triclinic
_symmetry_space_group_name_Hall '-P 1'
_symmetry_space_group_name_H-M 'P -1'
_atom_sites_solution_hydrogens geom
_atom_sites_solution_primary direct
_atom_sites_solution_secondary difmap
_audit_creation_method SHELXL-97
_cell_angle_alpha 111.543(2)
_cell_angle_beta 99.513(2)
_cell_angle_gamma 108.494(2)
_cell_formula_units_Z 4
_cell_length_a 9.8888(11)
_cell_length_b 14.3257(15)
_cell_length_c 14.4809(15)
_cell_measurement_reflns_used 106
_cell_measurement_temperature 125(2)
_cell_measurement_theta_max 28
_cell_measurement_theta_min 12
_cell_volume 1714.8(3)
_computing_cell_refinement 'Bruker SMART'
_computing_data_collection 'Bruker SMART'
_computing_data_reduction 'Bruker SHELXTL'
_computing_molecular_graphics 'Bruker SHELXTL'
_computing_publication_material 'Bruker SHELXTL'
_computing_structure_refinement 'SHELXL-97 (Sheldrick, 1997)'
_computing_structure_solution 'SHELXS-97 (Sheldrick, 1990)'
_diffrn_ambient_temperature 125(2)
_diffrn_detector_area_resol_mean 0.83
_diffrn_measured_fraction_theta_full 0.976
_diffrn_measured_fraction_theta_max 0.976
_diffrn_measurement_device_type 'CCD area detector'
_diffrn_measurement_method 'phi and omega scans'
_diffrn_radiation_monochromator graphite
_diffrn_radiation_source 'fine-focus sealed tube'
_diffrn_radiation_type MoK\a
_diffrn_radiation_wavelength 0.71073
_diffrn_reflns_av_R_equivalents 0.0295
_diffrn_reflns_av_sigmaI/netI 0.0440
_diffrn_reflns_limit_h_max 10
_diffrn_reflns_limit_h_min -10
_diffrn_reflns_limit_k_max 15
_diffrn_reflns_limit_k_min -11
_diffrn_reflns_limit_l_max 16
_diffrn_reflns_limit_l_min -15
_diffrn_reflns_number 8616
_diffrn_reflns_theta_full 23.34
_diffrn_reflns_theta_max 23.34
_diffrn_reflns_theta_min 1.60
_exptl_absorpt_coefficient_mu 2.511
_exptl_absorpt_correction_T_max 1.00000
_exptl_absorpt_correction_T_min 0.868019
_exptl_absorpt_correction_type multi-scan
_exptl_crystal_colour colourless
_exptl_crystal_density_diffrn 1.639
_exptl_crystal_density_method 'not measured'
_exptl_crystal_description prism
_exptl_crystal_F_000 856
_exptl_crystal_size_max .14
_exptl_crystal_size_mid .1
_exptl_crystal_size_min .05
_refine_diff_density_max 0.772
_refine_diff_density_min -0.833
_refine_diff_density_rms 0.112
_refine_ls_extinction_coef 0.0007(6)
_refine_ls_extinction_expression Fc^*^=kFc[1+0.001xFc^2^\l^3^/sin(2\q)]^-1/4^
_refine_ls_extinction_method SHELXL
_refine_ls_goodness_of_fit_ref 0.998
_refine_ls_hydrogen_treatment mixed
_refine_ls_matrix_type full
_refine_ls_number_parameters 406
_refine_ls_number_reflns 4834
_refine_ls_number_restraints 0
_refine_ls_restrained_S_all 0.998
_refine_ls_R_factor_all 0.0646
_refine_ls_R_factor_gt 0.0464
_refine_ls_shift/su_max 0.021
_refine_ls_shift/su_mean 0.001
_refine_ls_structure_factor_coef Fsqd
_refine_ls_weighting_details 'calc w=1/[\s^2^(Fo^2^)+(0.0910P)^2^+0.0000P] where P=(Fo^2^+2Fc^2^)/3'
_refine_ls_weighting_scheme calc
_refine_ls_wR_factor_gt 0.1214
_refine_ls_wR_factor_ref 0.1298
_reflns_number_gt 3725
_reflns_number_total 4834
_reflns_threshold_expression >2sigma(I)
_cod_data_source_file b310392g.txt
_cod_data_source_block 10
_cod_depositor_comments
;
The following automatic conversions were performed:
'_symmetry_cell_setting' value 'Triclinic' changed to 'triclinic'
according to '/home/saulius/struct/CIF-dictionaries/cif_core.dic'
dictionary named 'cif_core.dic' version 2.4.1 from
2010-06-29.

'_exptl_absorpt_correction_type' value 'MULTISCAN' changed to
'multi-scan' according to
'/home/saulius/struct/CIF-dictionaries/cif_core.dic' dictionary named
'cif_core.dic' version 2.4.1 from 2010-06-29.

Automatic conversion script
Id: cif_fix_enum 1527 2010-12-29 10:47:43Z saulius 
;
_cod_original_sg_symbol_H-M P-1
_cod_database_code 7013597

loop_
_symmetry_equiv_pos_as_xyz
'x, y, z'
'-x, -y, -z'

loop_
_atom_site_label
_atom_site_type_symbol
_atom_site_fract_x
_atom_site_fract_y
_atom_site_fract_z
_atom_site_U_iso_or_equiv
_atom_site_adp_type
_atom_site_occupancy
_atom_site_symmetry_multiplicity
_atom_site_calc_flag
_atom_site_refinement_flags
_atom_site_disorder_assembly
_atom_site_disorder_group
S1 S 0.33281(9) 0.60738(7) 0.12638(7) 0.0305(3) Uani 0.50 1 d P . .
Se1 Se 0.33281(9) 0.60738(7) 0.12638(7) 0.0305(3) Uani 0.50 1 d P . .
P1 P 0.34104(13) 0.71470(10) 0.06547(10) 0.0143(3) Uani 1 1 d . . .
C1 C 0.4461(5) 0.8602(4) 0.1531(4) 0.0146(11) Uani 1 1 d . . .
C2 C 0.3808(5) 0.8952(4) 0.2275(4) 0.0196(12) Uani 1 1 d . . .
H2A H 0.3170 0.8426 0.2439 0.024 Uiso 1 1 calc R . .
C3 C 0.4046(6) 1.0067(4) 0.2810(4) 0.0234(12) Uani 1 1 d . . .
H3A H 0.3649 1.0300 0.3365 0.028 Uiso 1 1 calc R . .
C4 C 0.4856(6) 1.0796(4) 0.2510(4) 0.0239(13) Uani 1 1 d . . .
H4A H 0.4921 1.1527 0.2800 0.029 Uiso 1 1 calc R . .
C5 C 0.5603(5) 1.0492(4) 0.1776(4) 0.0205(12) Uani 1 1 d . . .
C6 C 0.6393(5) 1.1269(4) 0.1459(4) 0.0220(12) Uani 1 1 d . . .
H6A H 0.6382 1.1979 0.1727 0.026 Uiso 1 1 calc R . .
C7 C 0.7164(6) 1.1023(4) 0.0784(4) 0.0284(14) Uani 1 1 d . . .
H7A H 0.7626 1.1530 0.0535 0.034 Uiso 1 1 calc R . .
C8 C 0.7272(5) 1.0003(4) 0.0457(4) 0.0220(12) Uani 1 1 d . . .
H8A H 0.7874 0.9852 0.0023 0.026 Uiso 1 1 calc R . .
C9 C 0.6535(5) 0.9213(4) 0.0744(4) 0.0148(11) Uani 1 1 d . . .
C10 C 0.5536(5) 0.9406(4) 0.1335(4) 0.0152(11) Uani 1 1 d . . .
P9 P 0.73766(14) 0.82353(10) 0.05730(10) 0.0164(3) Uani 1 1 d . . .
S9 S 0.74402(8) 0.74394(6) -0.09037(6) 0.0216(2) Uani 0.50 1 d P . .
Se9 Se 0.74402(8) 0.74394(6) -0.09037(6) 0.0216(2) Uani 0.50 1 d P . .
O11 O 0.3968(3) 0.7005(3) -0.0323(3) 0.0175(8) Uani 1 1 d . . .
C11 C 0.3544(6) 0.5924(4) -0.1161(4) 0.0238(12) Uani 1 1 d . . .
H11A H 0.4162 0.5577 -0.0949 0.036 Uiso 1 1 calc R . .
H11B H 0.3701 0.5992 -0.1788 0.036 Uiso 1 1 calc R . .
H11C H 0.2480 0.5471 -0.1316 0.036 Uiso 1 1 calc R . .
O12 O 0.1775(3) 0.7062(3) 0.0181(3) 0.0188(8) Uani 1 1 d . . .
C12 C 0.0506(6) 0.6724(5) 0.0533(5) 0.0295(13) Uani 1 1 d . . .
H12A H 0.0403 0.6049 0.0598 0.044 Uiso 1 1 calc R . .
H12B H -0.0411 0.6583 0.0024 0.044 Uiso 1 1 calc R . .
H12C H 0.0664 0.7308 0.1215 0.044 Uiso 1 1 calc R . .
O13 O 0.6635(3) 0.7549(3) 0.1132(3) 0.0192(8) Uani 1 1 d . . .
C13 C 0.7127(6) 0.6725(4) 0.1216(4) 0.0218(12) Uani 1 1 d . . .
H13A H 0.6975 0.6178 0.0514 0.033 Uiso 1 1 calc R . .
H13B H 0.6542 0.6362 0.1565 0.033 Uiso 1 1 calc R . .
H13C H 0.8197 0.7079 0.1626 0.033 Uiso 1 1 calc R . .
O14 O 0.9009(3) 0.8957(3) 0.1426(3) 0.0217(8) Uani 1 1 d . . .
C14 C 1.0315(6) 0.9548(5) 0.1237(5) 0.0343(14) Uani 1 1 d . . .
H14A H 1.0312 0.9106 0.0535 0.052 Uiso 1 1 calc R . .
H14B H 1.1223 0.9695 0.1760 0.052 Uiso 1 1 calc R . .
H14C H 1.0305 1.0247 0.1288 0.052 Uiso 1 1 calc R . .
S21 S 0.25833(8) 1.21669(6) 0.38042(6) 0.0268(2) Uani 0.50 1 d P . .
Se21 Se 0.25833(8) 1.21669(6) 0.38042(6) 0.0268(2) Uani 0.50 1 d P . .
P21 P 0.28713(14) 1.32053(10) 0.52941(10) 0.0158(3) Uani 1 1 d . . .
C21 C 0.2064(5) 1.4201(4) 0.5468(4) 0.0166(11) Uani 1 1 d . . .
O22 O -0.0463(3) 1.1940(3) 0.4570(3) 0.0176(8) Uani 1 1 d . . .
C22 C 0.2817(5) 1.4958(4) 0.5145(4) 0.0200(12) Uani 1 1 d . . .
H22A H 0.3442 1.4786 0.4736 0.024 Uiso 1 1 calc R . .
C23 C 0.2696(5) 1.5964(4) 0.5396(4) 0.0209(12) Uani 1 1 d . . .
H23A H 0.3179 1.6446 0.5129 0.025 Uiso 1 1 calc R . .
C24 C 0.1868(5) 1.6234(4) 0.6033(4) 0.0186(12) Uani 1 1 d . . .
H24A H 0.1818 1.6930 0.6237 0.022 Uiso 1 1 calc R . .
C25 C 0.1078(5) 1.5499(4) 0.6397(4) 0.0180(11) Uani 1 1 d . . .
C26 C 0.0318(5) 1.5846(4) 0.7113(4) 0.0218(12) Uani 1 1 d . . .
H26A H 0.0337 1.6563 0.7335 0.026 Uiso 1 1 calc R . .
C27 C -0.0430(6) 1.5182(4) 0.7485(4) 0.0234(12) Uani 1 1 d . . .
H27A H -0.0832 1.5455 0.8026 0.028 Uiso 1 1 calc R . .
C28 C -0.0611(5) 1.4082(4) 0.7066(4) 0.0191(12) Uani 1 1 d . . .
H28A H -0.1191 1.3604 0.7303 0.023 Uiso 1 1 calc R . .
C29 C 0.0031(5) 1.3672(4) 0.6318(4) 0.0134(11) Uani 1 1 d . . .
C30 C 0.1055(5) 1.4416(4) 0.6037(4) 0.0153(11) Uani 1 1 d . . .
P29 P -0.09629(13) 1.21914(10) 0.55766(10) 0.0148(3) Uani 1 1 d . . .
S29 S -0.09108(9) 1.12631(6) 0.63380(7) 0.0280(2) Uani 0.50 1 d P . .
Se29 Se -0.09108(9) 1.12631(6) 0.63380(7) 0.0280(2) Uani 0.50 1 d P . .
O31 O 0.2395(3) 1.2741(3) 0.6081(3) 0.0185(8) Uani 1 1 d . . .
C31 C 0.2834(6) 1.1890(4) 0.6171(4) 0.0228(12) Uani 1 1 d . . .
H31A H 0.2543 1.1285 0.5472 0.034 Uiso 1 1 calc R . .
H31B H 0.2327 1.1612 0.6603 0.034 Uiso 1 1 calc R . .
H31C H 0.3926 1.2202 0.6499 0.034 Uiso 1 1 calc R . .
O32 O 0.4636(3) 1.3929(3) 0.5822(3) 0.0185(8) Uani 1 1 d . . .
C32 C 0.5269(5) 1.4829(4) 0.6875(4) 0.0238(12) Uani 1 1 d . . .
H32A H 0.5088 1.5461 0.6865 0.036 Uiso 1 1 calc R . .
H32B H 0.6354 1.5042 0.7130 0.036 Uiso 1 1 calc R . .
H32C H 0.4790 1.4593 0.7339 0.036 Uiso 1 1 calc R . .
C33 C -0.1099(6) 1.0829(4) 0.3732(4) 0.0267(13) Uani 1 1 d . . .
H33A H -0.0625 1.0395 0.3931 0.040 Uiso 1 1 calc R . .
H33B H -0.0918 1.0848 0.3093 0.040 Uiso 1 1 calc R . .
H33C H -0.2185 1.0491 0.3606 0.040 Uiso 1 1 calc R . .
O34 O -0.2640(3) 1.2026(3) 0.5075(3) 0.0194(8) Uani 1 1 d . . .
C34 C -0.3837(5) 1.1793(5) 0.5511(4) 0.0286(13) Uani 1 1 d . . .
H34A H -0.3898 1.1180 0.5678 0.043 Uiso 1 1 calc R . .
H34B H -0.4791 1.1594 0.5002 0.043 Uiso 1 1 calc R . .
H34C H -0.3637 1.2447 0.6152 0.043 Uiso 1 1 calc R . .

loop_
_atom_site_aniso_label
_atom_site_aniso_U_11
_atom_site_aniso_U_22
_atom_site_aniso_U_33
_atom_site_aniso_U_23
_atom_site_aniso_U_13
_atom_site_aniso_U_12
S1 0.0308(5) 0.0254(5) 0.0341(5) 0.0143(4) 0.0102(4) 0.0092(4)
Se1 0.0308(5) 0.0254(5) 0.0341(5) 0.0143(4) 0.0102(4) 0.0092(4)
P1 0.0144(6) 0.0085(6) 0.0158(7) 0.0032(5) 0.0045(5) 0.0025(5)
C1 0.014(2) 0.007(2) 0.015(3) 0.001(2) -0.001(2) 0.003(2)
C2 0.017(3) 0.019(3) 0.017(3) 0.006(2) 0.005(2) 0.004(2)
C3 0.023(3) 0.022(3) 0.016(3) 0.000(2) 0.004(2) 0.010(2)
C4 0.025(3) 0.012(3) 0.022(3) -0.003(2) 0.001(2) 0.008(2)
C5 0.016(3) 0.017(3) 0.017(3) 0.004(2) -0.006(2) 0.003(2)
C6 0.020(3) 0.009(3) 0.028(3) 0.007(2) -0.001(2) 0.000(2)
C7 0.024(3) 0.024(3) 0.031(3) 0.019(3) 0.000(3) -0.002(2)
C8 0.018(3) 0.023(3) 0.026(3) 0.014(2) 0.006(2) 0.007(2)
C9 0.012(2) 0.014(3) 0.013(3) 0.005(2) 0.000(2) 0.002(2)
C10 0.014(2) 0.011(3) 0.011(3) 0.001(2) -0.003(2) 0.002(2)
P9 0.0162(7) 0.0130(7) 0.0170(7) 0.0050(6) 0.0048(5) 0.0048(5)
S9 0.0225(4) 0.0181(4) 0.0158(4) 0.0000(3) 0.0059(3) 0.0075(3)
Se9 0.0225(4) 0.0181(4) 0.0158(4) 0.0000(3) 0.0059(3) 0.0075(3)
O11 0.0187(17) 0.0137(18) 0.0143(18) 0.0020(15) 0.0055(15) 0.0046(14)
C11 0.023(3) 0.014(3) 0.022(3) -0.002(2) 0.003(2) 0.006(2)
O12 0.0158(17) 0.0162(19) 0.023(2) 0.0082(16) 0.0050(15) 0.0062(15)
C12 0.017(3) 0.040(4) 0.033(3) 0.015(3) 0.012(2) 0.013(3)
O13 0.0190(18) 0.0168(19) 0.027(2) 0.0121(16) 0.0109(16) 0.0087(15)
C13 0.022(3) 0.019(3) 0.028(3) 0.010(2) 0.008(2) 0.012(2)
O14 0.0166(18) 0.0195(19) 0.023(2) 0.0072(16) 0.0038(15) 0.0037(15)
C14 0.025(3) 0.032(3) 0.039(4) 0.016(3) 0.007(3) 0.005(3)
S21 0.0288(4) 0.0206(4) 0.0225(5) -0.0007(3) 0.0110(3) 0.0107(3)
Se21 0.0288(4) 0.0206(4) 0.0225(5) -0.0007(3) 0.0110(3) 0.0107(3)
P21 0.0168(7) 0.0127(7) 0.0158(7) 0.0042(6) 0.0070(5) 0.0055(5)
C21 0.018(3) 0.014(3) 0.013(3) 0.003(2) 0.003(2) 0.005(2)
O22 0.0213(18) 0.0109(17) 0.0176(19) 0.0039(15) 0.0060(15) 0.0059(14)
C22 0.017(3) 0.024(3) 0.020(3) 0.010(2) 0.007(2) 0.008(2)
C23 0.019(3) 0.019(3) 0.023(3) 0.012(2) 0.002(2) 0.004(2)
C24 0.022(3) 0.008(3) 0.020(3) 0.005(2) 0.000(2) 0.003(2)
C25 0.016(3) 0.013(3) 0.013(3) -0.003(2) -0.002(2) 0.006(2)
C26 0.024(3) 0.012(3) 0.019(3) 0.000(2) 0.000(2) 0.007(2)
C27 0.024(3) 0.023(3) 0.019(3) 0.002(2) 0.009(2) 0.012(2)
C28 0.019(3) 0.016(3) 0.015(3) 0.003(2) 0.005(2) 0.004(2)
C29 0.014(2) 0.007(2) 0.013(3) 0.000(2) 0.002(2) 0.003(2)
C30 0.014(2) 0.012(3) 0.011(3) 0.002(2) -0.002(2) 0.002(2)
P29 0.0153(6) 0.0101(7) 0.0167(7) 0.0050(6) 0.0047(5) 0.0038(5)
S29 0.0278(5) 0.0273(5) 0.0312(5) 0.0152(4) 0.0106(4) 0.0111(4)
Se29 0.0278(5) 0.0273(5) 0.0312(5) 0.0152(4) 0.0106(4) 0.0111(4)
O31 0.0195(18) 0.0156(18) 0.023(2) 0.0085(16) 0.0103(15) 0.0081(15)
C31 0.025(3) 0.018(3) 0.031(3) 0.012(3) 0.011(2) 0.013(2)
O32 0.0159(17) 0.0188(19) 0.0180(19) 0.0053(16) 0.0080(15) 0.0060(15)
C32 0.016(3) 0.026(3) 0.018(3) 0.002(2) 0.002(2) 0.006(2)
C33 0.027(3) 0.010(3) 0.027(3) -0.004(2) 0.005(2) 0.004(2)
O34 0.0143(17) 0.0196(19) 0.0197(19) 0.0076(16) 0.0024(15) 0.0045(15)
C34 0.018(3) 0.036(3) 0.026(3) 0.010(3) 0.009(2) 0.008(2)

loop_
_atom_type_symbol
_atom_type_description
_atom_type_scat_dispersion_real
_atom_type_scat_dispersion_imag
_atom_type_scat_source
C C 0.0033 0.0016 'International Tables Vol C Tables 4.2.6.8 and 6.1.1.4'
H H 0.0000 0.0000 'International Tables Vol C Tables 4.2.6.8 and 6.1.1.4'
O O 0.0106 0.0060 'International Tables Vol C Tables 4.2.6.8 and 6.1.1.4'
P P 0.1023 0.0942 'International Tables Vol C Tables 4.2.6.8 and 6.1.1.4'
S S 0.1246 0.1234 'International Tables Vol C Tables 4.2.6.8 and 6.1.1.4'
Se Se -0.0929 2.2259 'International Tables Vol C Tables 4.2.6.8 and 6.1.1.4'

loop_
_geom_angle_atom_site_label_1
_geom_angle_atom_site_label_2
_geom_angle_atom_site_label_3
_geom_angle
_geom_angle_site_symmetry_1
_geom_angle_site_symmetry_3
_geom_angle_publ_flag
O11 P1 O12 99.40(18) . . ?
O11 P1 C1 103.0(2) . . ?
O12 P1 C1 103.12(19) . . ?
O11 P1 Se1 119.20(14) . . ?
O12 P1 Se1 111.81(13) . . ?
C1 P1 Se1 117.69(16) . . ?
O11 P1 S1 119.20(14) . . ?
O12 P1 S1 111.81(13) . . ?
C1 P1 S1 117.69(16) . . ?
Se1 P1 S1 0.00(3) . . ?
C2 C1 C10 119.3(4) . . ?
C2 C1 P1 111.2(3) . . ?
C10 C1 P1 126.7(4) . . ?
C1 C2 C3 122.6(5) . . ?
C1 C2 H2A 118.7 . . ?
C3 C2 H2A 118.7 . . ?
C4 C3 C2 118.3(5) . . ?
C4 C3 H3A 120.9 . . ?
C2 C3 H3A 120.9 . . ?
C3 C4 C5 121.4(5) . . ?
C3 C4 H4A 119.3 . . ?
C5 C4 H4A 119.3 . . ?
C4 C5 C6 119.4(5) . . ?
C4 C5 C10 120.6(5) . . ?
C6 C5 C10 119.9(5) . . ?
C7 C6 C5 121.3(5) . . ?
C7 C6 H6A 119.3 . . ?
C5 C6 H6A 119.3 . . ?
C6 C7 C8 118.9(5) . . ?
C6 C7 H7A 120.6 . . ?
C8 C7 H7A 120.6 . . ?
C9 C8 C7 122.4(5) . . ?
C9 C8 H8A 118.8 . . ?
C7 C8 H8A 118.8 . . ?
C8 C9 C10 118.8(5) . . ?
C8 C9 P9 110.5(4) . . ?
C10 C9 P9 128.8(4) . . ?
C5 C10 C9 117.3(4) . . ?
C5 C10 C1 116.3(5) . . ?
C9 C10 C1 126.4(4) . . ?
O13 P9 O14 98.79(18) . . ?
O13 P9 C9 103.9(2) . . ?
O14 P9 C9 103.2(2) . . ?
O13 P9 S9 119.83(14) . . ?
O14 P9 S9 112.91(14) . . ?
C9 P9 S9 115.67(16) . . ?
O13 P9 Se9 119.83(14) . . ?
O14 P9 Se9 112.91(14) . . ?
C9 P9 Se9 115.67(16) . . ?
S9 P9 Se9 0.00(2) . . ?
C11 O11 P1 120.9(3) . . ?
O11 C11 H11A 109.5 . . ?
O11 C11 H11B 109.5 . . ?
H11A C11 H11B 109.5 . . ?
O11 C11 H11C 109.5 . . ?
H11A C11 H11C 109.5 . . ?
H11B C11 H11C 109.5 . . ?
C12 O12 P1 125.5(3) . . ?
O12 C12 H12A 109.5 . . ?
O12 C12 H12B 109.5 . . ?
H12A C12 H12B 109.5 . . ?
O12 C12 H12C 109.5 . . ?
H12A C12 H12C 109.5 . . ?
H12B C12 H12C 109.5 . . ?
C13 O13 P9 119.5(3) . . ?
O13 C13 H13A 109.5 . . ?
O13 C13 H13B 109.5 . . ?
H13A C13 H13B 109.5 . . ?
O13 C13 H13C 109.5 . . ?
H13A C13 H13C 109.5 . . ?
H13B C13 H13C 109.5 . . ?
C14 O14 P9 124.5(3) . . ?
O14 C14 H14A 109.5 . . ?
O14 C14 H14B 109.5 . . ?
H14A C14 H14B 109.5 . . ?
O14 C14 H14C 109.5 . . ?
H14A C14 H14C 109.5 . . ?
H14B C14 H14C 109.5 . . ?
O31 P21 O32 104.62(18) . . ?
O31 P21 C21 102.3(2) . . ?
O32 P21 C21 104.5(2) . . ?
O31 P21 Se21 120.65(14) . . ?
O32 P21 Se21 105.67(14) . . ?
C21 P21 Se21 117.47(16) . . ?
O31 P21 S21 120.65(14) . . ?
O32 P21 S21 105.67(14) . . ?
C21 P21 S21 117.47(16) . . ?
Se21 P21 S21 0.00(5) . . ?
C22 C21 C30 119.5(5) . . ?
C22 C21 P21 109.2(4) . . ?
C30 C21 P21 130.1(4) . . ?
C33 O22 P29 120.2(3) . . ?
C21 C22 C23 122.8(5) . . ?
C21 C22 H22A 118.6 . . ?
C23 C22 H22A 118.6 . . ?
C24 C23 C22 118.4(5) . . ?
C24 C23 H23A 120.8 . . ?
C22 C23 H23A 120.8 . . ?
C23 C24 C25 121.5(5) . . ?
C23 C24 H24A 119.3 . . ?
C25 C24 H24A 119.3 . . ?
C26 C25 C24 119.4(5) . . ?
C26 C25 C30 120.7(5) . . ?
C24 C25 C30 120.0(5) . . ?
C27 C26 C25 121.4(5) . . ?
C27 C26 H26A 119.3 . . ?
C25 C26 H26A 119.3 . . ?
C26 C27 C28 119.4(5) . . ?
C26 C27 H27A 120.3 . . ?
C28 C27 H27A 120.3 . . ?
C29 C28 C27 121.9(5) . . ?
C29 C28 H28A 119.1 . . ?
C27 C28 H28A 119.1 . . ?
C28 C29 C30 119.6(4) . . ?
C28 C29 P29 110.8(3) . . ?
C30 C29 P29 127.4(4) . . ?
C21 C30 C25 116.9(4) . . ?
C21 C30 C29 127.4(4) . . ?
C25 C30 C29 115.7(4) . . ?
O22 P29 O34 98.93(18) . . ?
O22 P29 C29 103.0(2) . . ?
O34 P29 C29 103.00(19) . . ?
O22 P29 S29 118.86(14) . . ?
O34 P29 S29 112.13(13) . . ?
C29 P29 S29 118.20(16) . . ?
O22 P29 Se29 118.86(14) . . ?
O34 P29 Se29 112.13(13) . . ?
C29 P29 Se29 118.20(16) . . ?
S29 P29 Se29 0.00(3) . . ?
C31 O31 P21 119.5(3) . . ?
O31 C31 H31A 109.5 . . ?
O31 C31 H31B 109.5 . . ?
H31A C31 H31B 109.5 . . ?
O31 C31 H31C 109.5 . . ?
H31A C31 H31C 109.5 . . ?
H31B C31 H31C 109.5 . . ?
C32 O32 P21 121.6(3) . . ?
O32 C32 H32A 109.5 . . ?
O32 C32 H32B 109.5 . . ?
H32A C32 H32B 109.5 . . ?
O32 C32 H32C 109.5 . . ?
H32A C32 H32C 109.5 . . ?
H32B C32 H32C 109.5 . . ?
O22 C33 H33A 109.5 . . ?
O22 C33 H33B 109.5 . . ?
H33A C33 H33B 109.5 . . ?
O22 C33 H33C 109.5 . . ?
H33A C33 H33C 109.5 . . ?
H33B C33 H33C 109.5 . . ?
C34 O34 P29 124.9(3) . . ?
O34 C34 H34A 109.5 . . ?
O34 C34 H34B 109.5 . . ?
H34A C34 H34B 109.5 . . ?
O34 C34 H34C 109.5 . . ?
H34A C34 H34C 109.5 . . ?
H34B C34 H34C 109.5 . . ?

loop_
_geom_bond_atom_site_label_1
_geom_bond_atom_site_label_2
_geom_bond_distance
_geom_bond_site_symmetry_2
_geom_bond_publ_flag
S1 P1 2.0222(14) . ?
Se1 P1 2.0222(14) . ?
P1 O11 1.571(4) . ?
P1 O12 1.596(3) . ?
P1 C1 1.812(5) . ?
C1 C2 1.366(7) . ?
C1 C10 1.450(7) . ?
C2 C3 1.414(7) . ?
C2 H2A 0.9500 . ?
C3 C4 1.355(7) . ?
C3 H3A 0.9500 . ?
C4 C5 1.410(8) . ?
C4 H4A 0.9500 . ?
C5 C6 1.416(7) . ?
C5 C10 1.422(7) . ?
C6 C7 1.351(8) . ?
C6 H6A 0.9500 . ?
C7 C8 1.406(7) . ?
C7 H7A 0.9500 . ?
C8 C9 1.381(7) . ?
C8 H8A 0.9500 . ?
C9 C10 1.437(7) . ?
C9 P9 1.808(5) . ?
P9 O13 1.576(3) . ?
P9 O14 1.596(3) . ?
P9 S9 2.0436(15) . ?
P9 Se9 2.0436(15) . ?
O11 C11 1.444(6) . ?
C11 H11A 0.9800 . ?
C11 H11B 0.9800 . ?
C11 H11C 0.9800 . ?
O12 C12 1.441(6) . ?
C12 H12A 0.9800 . ?
C12 H12B 0.9800 . ?
C12 H12C 0.9800 . ?
O13 C13 1.446(6) . ?
C13 H13A 0.9800 . ?
C13 H13B 0.9800 . ?
C13 H13C 0.9800 . ?
O14 C14 1.433(6) . ?
C14 H14A 0.9800 . ?
C14 H14B 0.9800 . ?
C14 H14C 0.9800 . ?
S21 P21 2.0298(15) . ?
Se21 P21 2.0298(15) . ?
P21 O31 1.581(3) . ?
P21 O32 1.592(3) . ?
P21 C21 1.805(5) . ?
C21 C22 1.387(7) . ?
C21 C30 1.432(7) . ?
O22 C33 1.447(6) . ?
O22 P29 1.570(4) . ?
C22 C23 1.401(7) . ?
C22 H22A 0.9500 . ?
C23 C24 1.363(7) . ?
C23 H23A 0.9500 . ?
C24 C25 1.421(7) . ?
C24 H24A 0.9500 . ?
C25 C26 1.415(7) . ?
C25 C30 1.434(7) . ?
C26 C27 1.343(7) . ?
C26 H26A 0.9500 . ?
C27 C28 1.403(7) . ?
C27 H27A 0.9500 . ?
C28 C29 1.385(7) . ?
C28 H28A 0.9500 . ?
C29 C30 1.448(7) . ?
C29 P29 1.809(4) . ?
P29 O34 1.600(3) . ?
P29 S29 2.0219(14) . ?
P29 Se29 2.0219(14) . ?
O31 C31 1.457(6) . ?
C31 H31A 0.9800 . ?
C31 H31B 0.9800 . ?
C31 H31C 0.9800 . ?
O32 C32 1.452(6) . ?
C32 H32A 0.9800 . ?
C32 H32B 0.9800 . ?
C32 H32C 0.9800 . ?
C33 H33A 0.9800 . ?
C33 H33B 0.9800 . ?
C33 H33C 0.9800 . ?
O34 C34 1.437(6) . ?
C34 H34A 0.9800 . ?
C34 H34B 0.9800 . ?
C34 H34C 0.9800 . ?

loop_
_geom_torsion_atom_site_label_1
_geom_torsion_atom_site_label_2
_geom_torsion_atom_site_label_3
_geom_torsion_atom_site_label_4
_geom_torsion
_geom_torsion_site_symmetry_1
_geom_torsion_site_symmetry_2
_geom_torsion_site_symmetry_3
_geom_torsion_site_symmetry_4
_geom_torsion_publ_flag
O11 P1 C1 C2 161.2(3) . . . . ?
O12 P1 C1 C2 58.2(4) . . . . ?
Se1 P1 C1 C2 -65.4(4) . . . . ?
S1 P1 C1 C2 -65.4(4) . . . . ?
O11 P1 C1 C10 0.4(4) . . . . ?
O12 P1 C1 C10 -102.7(4) . . . . ?
Se1 P1 C1 C10 133.7(4) . . . . ?
S1 P1 C1 C10 133.7(4) . . . . ?
C10 C1 C2 C3 5.1(7) . . . . ?
P1 C1 C2 C3 -157.3(4) . . . . ?
C1 C2 C3 C4 5.4(7) . . . . ?
C2 C3 C4 C5 -7.8(7) . . . . ?
C3 C4 C5 C6 177.9(5) . . . . ?
C3 C4 C5 C10 -0.5(7) . . . . ?
C4 C5 C6 C7 177.8(5) . . . . ?
C10 C5 C6 C7 -3.7(7) . . . . ?
C5 C6 C7 C8 -4.9(7) . . . . ?
C6 C7 C8 C9 4.5(7) . . . . ?
C7 C8 C9 C10 4.6(7) . . . . ?
C7 C8 C9 P9 -161.0(4) . . . . ?
C4 C5 C10 C9 -169.1(4) . . . . ?
C6 C5 C10 C9 12.5(6) . . . . ?
C4 C5 C10 C1 10.8(7) . . . . ?
C6 C5 C10 C1 -167.7(4) . . . . ?
C8 C9 C10 C5 -12.8(6) . . . . ?
P9 C9 C10 C5 149.8(4) . . . . ?
C8 C9 C10 C1 167.4(4) . . . . ?
P9 C9 C10 C1 -30.0(7) . . . . ?
C2 C1 C10 C5 -12.9(6) . . . . ?
P1 C1 C10 C5 146.6(4) . . . . ?
C2 C1 C10 C9 166.9(5) . . . . ?
P1 C1 C10 C9 -33.6(7) . . . . ?
C8 C9 P9 O13 169.3(3) . . . . ?
C10 C9 P9 O13 5.5(5) . . . . ?
C8 C9 P9 O14 66.6(4) . . . . ?
C10 C9 P9 O14 -97.2(4) . . . . ?
C8 C9 P9 S9 -57.2(4) . . . . ?
C10 C9 P9 S9 139.0(4) . . . . ?
C8 C9 P9 Se9 -57.2(4) . . . . ?
C10 C9 P9 Se9 139.0(4) . . . . ?
O12 P1 O11 C11 -82.1(3) . . . . ?
C1 P1 O11 C11 171.9(3) . . . . ?
Se1 P1 O11 C11 39.5(4) . . . . ?
S1 P1 O11 C11 39.5(4) . . . . ?
O11 P1 O12 C12 155.2(4) . . . . ?
C1 P1 O12 C12 -98.9(4) . . . . ?
Se1 P1 O12 C12 28.5(4) . . . . ?
S1 P1 O12 C12 28.5(4) . . . . ?
O14 P9 O13 C13 -69.6(4) . . . . ?
C9 P9 O13 C13 -175.7(3) . . . . ?
S9 P9 O13 C13 53.3(4) . . . . ?
Se9 P9 O13 C13 53.3(4) . . . . ?
O13 P9 O14 C14 163.3(4) . . . . ?
C9 P9 O14 C14 -90.0(4) . . . . ?
S9 P9 O14 C14 35.6(4) . . . . ?
Se9 P9 O14 C14 35.6(4) . . . . ?
O31 P21 C21 C22 158.1(3) . . . . ?
O32 P21 C21 C22 49.3(4) . . . . ?
Se21 P21 C21 C22 -67.4(4) . . . . ?
S21 P21 C21 C22 -67.4(4) . . . . ?
O31 P21 C21 C30 -8.7(5) . . . . ?
O32 P21 C21 C30 -117.5(4) . . . . ?
Se21 P21 C21 C30 125.9(4) . . . . ?
S21 P21 C21 C30 125.9(4) . . . . ?
C30 C21 C22 C23 3.3(7) . . . . ?
P21 C21 C22 C23 -165.1(4) . . . . ?
C21 C22 C23 C24 3.7(7) . . . . ?
C22 C23 C24 C25 -3.1(7) . . . . ?
C23 C24 C25 C26 175.7(4) . . . . ?
C23 C24 C25 C30 -4.3(7) . . . . ?
C24 C25 C26 C27 -179.3(5) . . . . ?
C30 C25 C26 C27 0.8(7) . . . . ?
C25 C26 C27 C28 -7.5(7) . . . . ?
C26 C27 C28 C29 3.6(7) . . . . ?
C27 C28 C29 C30 7.0(7) . . . . ?
C27 C28 C29 P29 -157.3(4) . . . . ?
C22 C21 C30 C25 -10.4(7) . . . . ?
P21 C21 C30 C25 155.2(4) . . . . ?
C22 C21 C30 C29 171.3(4) . . . . ?
P21 C21 C30 C29 -23.1(7) . . . . ?
C26 C25 C30 C21 -169.1(4) . . . . ?
C24 C25 C30 C21 11.0(7) . . . . ?
C26 C25 C30 C29 9.4(6) . . . . ?
C24 C25 C30 C29 -170.5(4) . . . . ?
C28 C29 C30 C21 165.3(5) . . . . ?
P29 C29 C30 C21 -33.3(7) . . . . ?
C28 C29 C30 C25 -13.0(6) . . . . ?
P29 C29 C30 C25 148.4(4) . . . . ?
C33 O22 P29 O34 -70.5(4) . . . . ?
C33 O22 P29 C29 -176.2(3) . . . . ?
C33 O22 P29 S29 50.9(4) . . . . ?
C33 O22 P29 Se29 50.9(4) . . . . ?
C28 C29 P29 O22 161.6(3) . . . . ?
C30 C29 P29 O22 -1.1(5) . . . . ?
C28 C29 P29 O34 59.1(4) . . . . ?
C30 C29 P29 O34 -103.6(4) . . . . ?
C28 C29 P29 S29 -65.1(4) . . . . ?
C30 C29 P29 S29 132.2(4) . . . . ?
C28 C29 P29 Se29 -65.1(4) . . . . ?
C30 C29 P29 Se29 132.2(4) . . . . ?
O32 P21 O31 C31 -71.7(4) . . . . ?
C21 P21 O31 C31 179.6(3) . . . . ?
Se21 P21 O31 C31 46.9(4) . . . . ?
S21 P21 O31 C31 46.9(4) . . . . ?
O31 P21 O32 C32 -56.4(4) . . . . ?
C21 P21 O32 C32 50.7(4) . . . . ?
Se21 P21 O32 C32 175.3(3) . . . . ?
S21 P21 O32 C32 175.3(3) . . . . ?
O22 P29 O34 C34 158.5(4) . . . . ?
C29 P29 O34 C34 -95.9(4) . . . . ?
S29 P29 O34 C34 32.3(4) . . . . ?
Se29 P29 O34 C34 32.3(4) . . . . ?
